data_2006608
loop_
_publ_author_name
'Petrowitsch, Tanja'
'Grosser, Rolf'
'Sch\"urmann, Markus'
'Preut, Hans'
'Eilbracht, Peter'

_publ_section_title
(2<i>S</i>)-(+)-Dicarbonyl(\h^4^-2,6,6-trimethylcyclohepta-2,4-dienone)(triphenylphosphine-<i>P</i>)iron
_journal_issue 10
_journal_name_full 'Acta Crystallographica Section C'
_journal_page_first 1383
_journal_page_last 1384
_journal_paper_doi 10.1107/S010827019700718X
_journal_volume 53
_journal_year 1997
_chemical_formula_iupac '[Fe (C10 H14 O) (C18 H15 P) (C O)2]'
_chemical_formula_sum 'C30 H29 Fe O3 P'
_chemical_formula_weight 524.35
_chemical_melting_point 449
_chemical_name_systematic
;
(2S)-(+)-Dicarbonyl[h5-(2,6,6-trimethyl-cyclohepta-2,4-diene-1-on)]
triphenylphosphan-iron
;
_space_group_IT_number 19
_symmetry_cell_setting orthorhombic
_symmetry_space_group_name_Hall 'P 2ac 2ab'
_symmetry_space_group_name_H-M 'P 21 21 21'
_audit_creation_method SHELXL
_cell_angle_alpha 90.00
_cell_angle_beta 90.00
_cell_angle_gamma 90.00
_cell_formula_units_Z 4
_cell_length_a 10.497(2)
_cell_length_b 13.332(3)
_cell_length_c 19.369(4)
_cell_measurement_reflns_used 94916
_cell_measurement_temperature 293(2)
_cell_measurement_theta_max 25.65
_cell_measurement_theta_min 4.64
_cell_volume 2710.6(10)
_computing_cell_refinement 'DENZO and SCALEPACK (Otwinowski & Minor, 1997)'
_computing_data_collection 'NONIUS Kappa CCD'
_computing_data_reduction 'DENZO and SCALEPACK'
_computing_molecular_graphics 'SHELXTL-Plus (Sheldrick, 1991)'
_computing_publication_material 'SHELXL93, PARST95 (Nardelli, 1995)'
_computing_structure_refinement 'SHELXL93 (Sheldrick, 1993)'
_computing_structure_solution 'SHELXS86 (Sheldrick, 1990)'
_diffrn_ambient_temperature 293(2)
_diffrn_detector_area_resol_mean '19 vertical, 18 horizontal'
_diffrn_measurement_device_type 'Nonius Kappa CCD'
_diffrn_measurement_method '360 frames via \w-rotation (\D\w = 1\%) and two times 3 s per frame'
_diffrn_radiation_monochromator graphite
_diffrn_radiation_source 'fine-focus sealed tube'
_diffrn_radiation_type MoK\a
_diffrn_radiation_wavelength 0.71069
_diffrn_reflns_av_R_equivalents 0.057
_diffrn_reflns_av_sigmaI/netI 0.0977
_diffrn_reflns_limit_h_max 12
_diffrn_reflns_limit_h_min -12
_diffrn_reflns_limit_k_max 16
_diffrn_reflns_limit_k_min -16
_diffrn_reflns_limit_l_max 23
_diffrn_reflns_limit_l_min -23
_diffrn_reflns_number 94916
_diffrn_reflns_theta_max 25.65
_diffrn_reflns_theta_min 4.64
_diffrn_standards_decay_% 0
_diffrn_standards_number none
_exptl_absorpt_coefficient_mu 0.643
_exptl_absorpt_correction_type none
_exptl_crystal_colour orange
_exptl_crystal_density_diffrn 1.285
_exptl_crystal_density_meas ?
_exptl_crystal_description fragment
_exptl_crystal_F_000 1096
_exptl_crystal_size_max 0.45
_exptl_crystal_size_mid 0.32
_exptl_crystal_size_min 0.26
_refine_diff_density_max 0.153
_refine_diff_density_min -0.186
_refine_ls_abs_structure_details 'Flack (1983)'
_refine_ls_abs_structure_Flack 0.011(13)
_refine_ls_extinction_method none
_refine_ls_goodness_of_fit_all 0.825
_refine_ls_goodness_of_fit_obs 0.952
_refine_ls_hydrogen_treatment noref
_refine_ls_matrix_type full
_refine_ls_number_parameters 338
_refine_ls_number_reflns 5101
_refine_ls_number_restraints 0
_refine_ls_restrained_S_all 0.825
_refine_ls_restrained_S_obs 0.952
_refine_ls_R_factor_all 0.087
_refine_ls_R_factor_obs .034
_refine_ls_shift/esd_max -0.001
_refine_ls_shift/esd_mean 0.000
_refine_ls_structure_factor_coef Fsqd
_refine_ls_weighting_details 'w = 1/[\s^2^(Fo^2^)+(0.0174P)^2^] where P=(Fo^2^+2Fc^2^)/3'
_refine_ls_weighting_scheme calc
_refine_ls_wR_factor_all 0.050
_refine_ls_wR_factor_obs .044
_reflns_number_gt 3044
_reflns_number_total 5101
_reflns_threshold_expression I>2\s(I)
_cod_data_source_file na1298.cif
_cod_data_source_block ccd044
_cod_depositor_comments
;
The following automatic conversions were performed:

'_exptl_crystal_density_meas' value 'not determined' was changed to
'?' - the value is perceived as not measured.

Automatic conversion script
Id: cif_fix_values 3008 2015-01-20 13:52:24Z robertas 

The following automatic conversions were performed:

'_refine_ls_weighting_scheme' value 'calc w =
1/[\s^2^(Fo^2^)+(0.0174P)^2^] where P=(Fo^2^+2Fc^2^)/3' was changed
to 'calc'. New tag '_refine_ls_weighting_details' was created. The
value of the new tag was set to 'w = 1/[\s^2^(Fo^2^)+(0.0174P)^2^]
where P=(Fo^2^+2Fc^2^)/3'.

Automatic conversion script
Id: cif_fix_values 3143 2015-03-26 13:38:13Z robertas 
;
_cod_database_code 2006608

loop_
_symmetry_equiv_pos_as_xyz
'x, y, z'
'-x+1/2, -y, z+1/2'
'-x, y+1/2, -z+1/2'
'x+1/2, -y+1/2, -z'

loop_
_atom_site_label
_atom_site_fract_x
_atom_site_fract_y
_atom_site_fract_z
_atom_site_U_iso_or_equiv
_atom_site_adp_type
_atom_site_calc_flag
_atom_site_refinement_flags
_atom_site_occupancy
_atom_site_disorder_assembly
_atom_site_type_symbol
Fe1 .01260(3) .59111(3) .57098(2) .04515(11) Uani d . 1 . Fe
P1 -.05164(6) .53876(6) .46627(4) .0478(2) Uani d . 1 . P
O1 -.1380(2) .7711(2) .55030(11) .0828(7) Uani d . 1 . O
O2 -.1744(2) .4851(2) .65537(13) .0966(8) Uani d . 1 . O
O3 .0768(2) .5992(2) .76136(11) .1084(8) Uani d . 1 . O
C1 -.0773(2) .6995(2) .5574(2) .0564(8) Uani d . 1 . C
C2 -.0984(3) .5248(2) .6212(2) .0590(8) Uani d . 1 . C
C3 .1828(2) .6653(2) .5884(2) .0516(8) Uani d . 1 . C
H3 .1974(2) .7292(2) .5647(2) .077 Uiso calc R 1 . H
C4 .1147(3) .6665(2) .6519(2) .0573(8) Uani d . 1 . C
C5 .1365(3) .5938(3) .7069(2) .0731(9) Uani d . 1 . C
C6 .2403(3) .5169(3) .6982(2) .0836(11) Uani d . 1 . C
H6A .2563(3) .4848(3) .7423(2) .125 Uiso calc R 1 . H
H6B .3181(3) .5504(3) .6841(2) .125 Uiso calc R 1 . H
C7 .2069(3) .4370(2) .6451(2) .0638(9) Uani d . 1 . C
C8 .1613(2) .4833(2) .57823(15) .0472(7) Uani d . 1 . C
H8 .1548(2) .4330(2) .54152(15) .071 Uiso calc R 1 . H
C9 .2041(2) .5767(2) .55202(13) .0475(7) Uani d . 1 . C
H9 .2348(2) .5804(2) .50432(13) .071 Uiso calc R 1 . H
C10 .0666(3) .7673(3) .6784(2) .0901(12) Uani d . 1 . C
H10A -.0187(8) .7598(4) .6956(10) .135 Uiso calc R 1 . H
H10B .0672(19) .8153(5) .6414(3) .135 Uiso calc R 1 . H
H10C .1210(12) .7903(8) .7150(8) .135 Uiso calc R 1 . H
C11 .1105(3) .3622(3) .6735(2) .0990(12) Uani d . 1 . C
H11A .0444(12) .3976(3) .6976(10) .148 Uiso calc R 1 . H
H11B .1525(5) .3171(11) .7048(9) .148 Uiso calc R 1 . H
H11C .0740(16) .3247(12) .6361(2) .148 Uiso calc R 1 . H
C21 -.2217(2) .5077(2) .4572(2) .0540(8) Uani d . 1 . C
C22 -.3106(2) .5553(2) .49867(15) .0605(9) Uani d . 1 . C
H22 -.2836(2) .5974(2) .53402(15) .091 Uiso calc R 1 . H
C23 -.4404(3) .5403(2) .4877(2) .0803(10) Uani d . 1 . C
H23 -.4996(3) .5721(2) .5159(2) .121 Uiso calc R 1 . H
C24 -.4809(3) .4795(2) .4359(2) .0874(10) Uani d . 1 . C
H24 -.5677(3) .4715(2) .4283(2) .131 Uiso calc R 1 . H
C25 -.3957(3) .4297(2) .3947(2) .0807(10) Uani d . 1 . C
H25 -.4244(3) .3875(2) .3597(2) .121 Uiso calc R 1 . H
C26 -.2637(3) .4432(2) .4059(2) .0691(10) Uani d . 1 . C
H26 -.2050(3) .4088(2) .3789(2) .104 Uiso calc R 1 . H
C31 -.0296(2) .6282(2) .39532(14) .0492(7) Uani d . 1 . C
C32 -.0942(3) .6211(3) .3338(2) .0770(11) Uani d . 1 . C
H32 -.1526(3) .5695(3) .3278(2) .116 Uiso calc R 1 . H
C33 -.0747(3) .6886(3) .2806(2) .0893(12) Uani d . 1 . C
H33 -.1196(3) .6817(3) .2395(2) .134 Uiso calc R 1 . H
C34 .0098(4) .7646(3) .2882(2) .0803(9) Uani d . 1 . C
H34 .0236(4) .8098(3) .2524(2) .121 Uiso calc R 1 . H
C35 .0738(4) .7740(3) .3483(2) .1007(13) Uani d . 1 . C
H35 .1318(4) .8261(3) .3539(2) .151 Uiso calc R 1 . H
C36 .0539(3) .7067(2) .4019(2) .0804(10) Uani d . 1 . C
H36 .0981(3) .7150(2) .4431(2) .121 Uiso calc R 1 . H
C41 .0287(2) .4264(2) .43596(13) .0467(6) Uani d . 1 . C
C42 -.0020(3) .3344(2) .46614(14) .0622(7) Uani d . 1 . C
H42 -.0717(3) .3296(2) .49565(14) .093 Uiso calc R 1 . H
C43 .0712(3) .2500(2) .4522(2) .0779(10) Uani d . 1 . C
H43 .0502(3) .1890(2) .4725(2) .117 Uiso calc R 1 . H
C44 .1735(4) .2557(3) .4089(2) .0826(11) Uani d . 1 . C
H44 .2228(4) .1991(3) .4002(2) .124 Uiso calc R 1 . H
C45 .2031(3) .3454(3) .3784(2) .0753(10) Uani d . 1 . C
H45 .2721(3) .3492(3) .3484(2) .113 Uiso calc R 1 . H
C46 .1319(3) .4301(2) .39149(14) .0607(8) Uani d . 1 . C
H46 .1534(3) .4903(2) .37028(14) .091 Uiso calc R 1 . H
C12 .3304(3) .3786(2) .6271(2) .0969(12) Uani d . 1 . C
H12A .3639(13) .3479(15) .6681(3) .145 Uiso calc R 1 . H
H12B .3923(8) .4241(4) .6084(11) .145 Uiso calc R 1 . H
H12C .3114(5) .3276(12) .5936(9) .145 Uiso calc R 1 . H

loop_
_atom_site_aniso_label
_atom_site_aniso_U_11
_atom_site_aniso_U_22
_atom_site_aniso_U_33
_atom_site_aniso_U_12
_atom_site_aniso_U_13
_atom_site_aniso_U_23
Fe1 .0366(2) .0528(2) .0460(2) .0001(2) .0022(2) .0002(2)
P1 .0401(4) .0530(5) .0501(5) -.0025(3) -.0030(3) .0018(4)
O1 .0661(14) .0593(15) .123(2) .0119(11) -.0116(13) .0044(14)
O2 .0695(14) .124(2) .096(2) -.0217(14) .0182(14) .030(2)
O3 .107(2) .168(2) .0498(15) .005(2) .0167(12) -.009(2)
C1 .048(2) .053(2) .068(2) -.0008(15) -.005(2) -.001(2)
C2 .045(2) .072(2) .060(2) .002(2) .0060(15) .002(2)
C3 .0369(14) .066(2) .052(2) -.0025(14) -.0043(14) -.002(2)
C4 .055(2) .069(2) .048(2) .003(2) -.004(2) -.013(2)
C5 .069(2) .103(3) .048(2) -.011(2) -.004(2) -.012(3)
C6 .083(2) .108(3) .059(3) .018(2) -.018(2) .007(2)
C7 .063(2) .073(3) .055(2) .010(2) -.008(2) .011(2)
C8 .0394(14) .057(2) .045(2) .0010(14) .0014(14) .005(2)
C9 .0331(13) .069(2) .040(2) .0025(15) .0011(11) .000(2)
C10 .081(2) .100(3) .088(3) .013(2) -.008(2) -.046(2)
C11 .109(3) .101(3) .087(3) -.002(2) .003(2) .052(2)
C21 .047(2) .058(2) .057(2) -.0053(15) -.011(2) .010(2)
C22 .038(2) .063(2) .081(2) -.0057(14) -.0030(15) .005(2)
C23 .046(2) .077(2) .118(3) -.005(2) -.008(2) .012(2)
C24 .053(2) .070(2) .139(3) -.007(2) -.029(3) .012(2)
C25 .069(2) .069(3) .104(3) -.016(2) -.040(2) .002(2)
C26 .064(2) .068(2) .076(3) -.007(2) -.022(2) .002(2)
C31 .050(2) .055(2) .043(2) .0022(14) -.0020(14) .0059(14)
C32 .074(2) .102(3) .055(2) -.016(2) -.009(2) .018(2)
C33 .090(3) .121(4) .056(3) .001(3) -.012(2) .023(3)
C34 .098(3) .081(3) .062(3) .011(2) .011(2) .023(2)
C35 .136(3) .089(3) .077(3) -.038(2) -.006(3) .030(3)
C36 .097(2) .083(3) .061(2) -.031(2) -.017(2) .025(2)
C41 .0464(14) .053(2) .041(2) -.0051(13) -.0020(14) -.0025(15)
C42 .061(2) .057(2) .069(2) -.006(2) -.007(2) .000(2)
C43 .083(2) .055(2) .096(3) -.003(2) -.023(2) -.005(2)
C44 .088(3) .079(3) .081(3) .015(2) -.022(2) -.024(2)
C45 .069(2) .096(3) .061(2) .015(2) .004(2) -.017(2)
C46 .067(2) .065(3) .050(2) .000(2) -.003(2) -.002(2)
C12 .080(2) .108(3) .102(3) .040(2) -.014(2) .019(2)

loop_
_atom_type_symbol
_atom_type_description
_atom_type_scat_dispersion_real
_atom_type_scat_dispersion_imag
_atom_type_scat_source
C C 0.0033 0.0016 'International Tables Vol C Tables 4.2.6.8 and 6.1.1.4'
H H 0.0000 0.0000 'International Tables Vol C Tables 4.2.6.8 and 6.1.1.4'
O O 0.0106 0.0060 'International Tables Vol C Tables 4.2.6.8 and 6.1.1.4'
P P 0.1023 0.0942 'International Tables Vol C Tables 4.2.6.8 and 6.1.1.4'
Fe Fe 0.3463 0.8444 'International Tables Vol C Tables 4.2.6.8 and 6.1.1.4'

loop_
_geom_angle_atom_site_label_1
_geom_angle_atom_site_label_2
_geom_angle_atom_site_label_3
_geom_angle
_geom_angle_publ_flag
C1 Fe1 C2 98.13(13) ?
C1 Fe1 C9 125.45(12) ?
C2 Fe1 C9 134.56(12) ?
C1 Fe1 C3 95.50(12) ?
C2 Fe1 C3 136.29(13) ?
C9 Fe1 C3 39.52(9) ?
C1 Fe1 C8 165.04(11) ?
C2 Fe1 C8 96.35(11) ?
C9 Fe1 C8 39.59(9) ?
C3 Fe1 C8 71.23(10) ?
C1 Fe1 C4 89.56(12) ?
C2 Fe1 C4 99.36(14) ?
C9 Fe1 C4 71.69(10) ?
C3 Fe1 C4 39.36(10) ?
C8 Fe1 C4 84.36(11) ?
C1 Fe1 P1 87.63(10) ?
C2 Fe1 P1 98.30(10) ?
C9 Fe1 P1 95.92(8) ?
C3 Fe1 P1 123.66(9) ?
C8 Fe1 P1 94.02(8) ?
C4 Fe1 P1 162.34(9) ?
C41 P1 C31 103.64(12) ?
C41 P1 C21 103.54(12) ?
C31 P1 C21 101.37(12) ?
C41 P1 Fe1 114.09(8) ?
C31 P1 Fe1 115.85(10) ?
C21 P1 Fe1 116.52(11) ?
O1 C1 Fe1 178.0(3) ?
O2 C2 Fe1 176.8(3) ?
C9 C3 C4 121.9(3) yes
C9 C3 Fe1 69.57(14) ?
C4 C3 Fe1 73.3(2) ?
C3 C4 C5 123.0(3) yes
C3 C4 C10 117.9(3) yes
C5 C4 C10 113.0(3) yes
C3 C4 Fe1 67.3(2) ?
C5 C4 Fe1 107.5(2) ?
C10 C4 Fe1 119.6(2) ?
O3 C5 C4 120.5(3) yes
O3 C5 C6 120.3(3) yes
C4 C5 C6 119.0(3) yes
C5 C6 C7 112.7(2) yes
C8 C7 C6 111.4(3) yes
C8 C7 C11 111.5(2) yes
C6 C7 C11 111.5(3) yes
C8 C7 C12 106.0(2) yes
C6 C7 C12 108.1(3) yes
C11 C7 C12 107.9(3) yes
C9 C8 C7 124.5(2) yes
C9 C8 Fe1 67.37(13) ?
C7 C8 Fe1 124.4(2) ?
C3 C9 C8 120.8(2) yes
C3 C9 Fe1 70.91(13) ?
C8 C9 Fe1 73.04(13) ?
C22 C21 C26 119.0(2) ?
C22 C21 P1 119.7(2) ?
C26 C21 P1 121.1(2) ?
C21 C22 C23 120.3(3) ?
C23 C24 C25 121.1(3) ?
C24 C25 C26 119.2(3) ?
C21 C26 C25 120.1(3) ?
C36 C31 C32 116.7(3) ?
C36 C31 P1 120.5(2) ?
C32 C31 P1 122.8(2) ?
C31 C32 C33 121.9(3) ?
C34 C33 C32 120.2(3) ?
C35 C34 C33 119.3(3) ?
C34 C35 C36 120.7(3) ?
C31 C36 C35 121.3(3) ?
C46 C41 C42 118.2(2) ?
C46 C41 P1 122.3(2) ?
C42 C41 P1 118.8(2) ?
C43 C42 C41 120.1(3) ?
C44 C43 C42 120.7(3) ?
C43 C44 C45 119.5(3) ?
C44 C45 C46 120.9(3) ?
C45 C46 C41 120.7(3) ?

loop_
_geom_bond_atom_site_label_1
_geom_bond_atom_site_label_2
_geom_bond_site_symmetry_2
_geom_bond_distance
_geom_bond_publ_flag
Fe1 C1 . 1.746(3) ?
Fe1 C2 . 1.757(3) ?
Fe1 C9 . 2.052(2) yes
Fe1 C3 . 2.069(2) yes
Fe1 C8 . 2.127(2) yes
Fe1 C4 . 2.149(3) yes
Fe1 P1 . 2.2484(9) yes
P1 C41 . 1.817(2) ?
P1 C31 . 1.834(3) ?
P1 C21 . 1.840(3) ?
O1 C1 . 1.156(3) ?
O2 C2 . 1.163(3) ?
O3 C5 . 1.229(3) yes
C3 C9 . 1.393(3) yes
C3 C4 . 1.422(4) yes
C4 C5 . 1.460(4) yes
C4 C10 . 1.524(4) yes
C5 C6 . 1.506(4) yes
C6 C7 . 1.522(4) yes
C7 C8 . 1.513(4) yes
C7 C11 . 1.523(4) yes
C7 C12 . 1.552(4) yes
C8 C9 . 1.417(3) yes
C21 C22 . 1.385(3) ?
C21 C26 . 1.386(3) ?
C22 C23 . 1.394(3) ?
C23 C24 . 1.358(4) ?
C24 C25 . 1.370(4) ?
C25 C26 . 1.415(3) ?
C31 C36 . 1.371(3) ?
C31 C32 . 1.374(3) ?
C32 C33 . 1.383(4) ?
C33 C34 . 1.355(4) ?
C34 C35 . 1.351(4) ?
C35 C36 . 1.388(4) ?
C41 C46 . 1.385(3) ?
C41 C42 . 1.396(3) ?
C42 C43 . 1.389(4) ?
C43 C44 . 1.365(4) ?
C44 C45 . 1.370(4) ?
C45 C46 . 1.377(4) ?

loop_
_geom_hbond_atom_site_label_D
_geom_hbond_atom_site_label_H
_geom_hbond_atom_site_label_A
_geom_hbond_site_symmetry_A
_geom_hbond_distance_DH
_geom_hbond_distance_HA
_geom_hbond_distance_DA
_geom_hbond_angle_DHA
C45 H45 O3 2_564 0.930(5) 2.415(4) 3.320(4) 164.4(3)
C25 H25 O3 2_464 0.930(5) 2.494(4) 3.229(4) 136.1(3)

loop_
_geom_torsion_atom_site_label_1
_geom_torsion_atom_site_label_2
_geom_torsion_atom_site_label_3
_geom_torsion_atom_site_label_4
_geom_torsion
_geom_torsion_publ_flag
C9 C3 C4 C5 44.6(4) yes
C3 C4 C5 C6 3.3(4) yes
C4 C5 C6 C7 -71.9(4) yes
C5 C6 C7 C8 50.0(4) yes
C6 C7 C8 C9 31.8(4) yes
C4 C3 C9 C8 -1.8(3) yes
C7 C8 C9 C3 -62.6(3) yes
